data_2206576
loop_
_publ_author_name
'Nakatsuka, Akihiko'
'Ohtaka, Osamu'
'Arima, Hiroshi'
'Nakayama, Noriaki'
'Mizota, Tadato'

_publ_section_title
;
Cubic phase of single-crystal LaAlO~3~ perovskite synthesized at 4.5 GPa and
1273 K
;
_journal_coeditor_code WM6077
_journal_issue 8
_journal_name_full 'Acta Crystallographica, Section E'
_journal_page_first i148
_journal_page_last i150
_journal_paper_doi 10.1107/S1600536805020441
_journal_volume 61
_journal_year 2005
_chemical_compound_source Synthetic
_chemical_formula_iupac 'La Al O3'
_chemical_formula_structural 'La Al O3'
_chemical_formula_sum 'Al La O3'
_chemical_formula_weight 213.89
_chemical_name_systematic
;
lanthanum aluminium trioxide
;
_space_group_IT_number 221
_space_group_name_Hall '-P 4 2 3'
_space_group_name_H-M_alt 'P m -3 m'
_symmetry_cell_setting cubic
_symmetry_space_group_name_Hall '-P 4 2 3'
_symmetry_space_group_name_H-M 'P m -3 m'
_cell_angle_alpha 90
_cell_angle_beta 90
_cell_angle_gamma 90
_cell_formula_units_Z 1
_cell_length_a 3.7913(2)
_cell_length_b 3.7913(2)
_cell_length_c 3.7913(2)
_cell_measurement_reflns_used 25
_cell_measurement_temperature 296
_cell_measurement_theta_max 22.0
_cell_measurement_theta_min 20.5
_cell_volume 54.496(5)
_computing_cell_refinement WinAFC
_computing_data_collection 'WinAFC (Rigaku Corporation, 1999)'
_computing_data_reduction 'TEXSAN (Molecular Structure Corporation, 1999)'
_computing_molecular_graphics 'ATOMS for Windows (Dowty, 2000)'
_computing_publication_material TEXSAN
_computing_structure_refinement TEXSAN
_computing_structure_solution TEXSAN
_database_code_amcsd 0010454
_diffrn_measured_fraction_theta_full 1.0000
_diffrn_measured_fraction_theta_max 1.0000
_diffrn_measurement_device_type 'Rigaku AFC-7R'
_diffrn_measurement_method \w/2\q
_diffrn_radiation_type 'Mo K\a'
_diffrn_radiation_wavelength 0.71069
_diffrn_reflns_av_R_equivalents 0.015
_diffrn_reflns_limit_h_max 9
_diffrn_reflns_limit_h_min 0
_diffrn_reflns_limit_k_max 9
_diffrn_reflns_limit_k_min 0
_diffrn_reflns_limit_l_max 9
_diffrn_reflns_limit_l_min 0
_diffrn_reflns_number 521
_diffrn_reflns_theta_full 60.00
_diffrn_reflns_theta_max 60.00
_diffrn_standards_decay_% 0.42
_diffrn_standards_interval_count 150
_diffrn_standards_number 3
_exptl_absorpt_coefficient_mu 19.601
_exptl_absorpt_correction_T_max 0.414
_exptl_absorpt_correction_T_min 0.395
_exptl_absorpt_correction_type psi-scan
_exptl_absorpt_process_details '(North <i>et al.</i>, 1968)'
_exptl_crystal_colour colorless
_exptl_crystal_density_diffrn 6.517
_exptl_crystal_density_method 'not measured'
_exptl_crystal_description irregular
_exptl_crystal_F_000 94
_exptl_crystal_pressure_history 'synthesized at 4.5 GPa'
_exptl_crystal_size_max 0.050
_exptl_crystal_size_mid 0.050
_exptl_crystal_size_min 0.045
_exptl_crystal_thermal_history 'synthesized at 4.5 GPa and 1273 K'
_refine_diff_density_max 0.84
_refine_diff_density_min -0.64
_refine_ls_extinction_coef 0.34(2)
_refine_ls_extinction_method 'Zachariasen (1967), type 2 Gaussian isotropic'
_refine_ls_goodness_of_fit_ref 1.070
_refine_ls_number_parameters 6
_refine_ls_number_reflns 116
_refine_ls_R_factor_gt 0.0081
_refine_ls_shift/su_max 0.0000
_refine_ls_structure_factor_coef F
_refine_ls_weighting_details 'w = 1/[\s^2^(Fo) + 0.00008|Fo|^2^]'
_refine_ls_weighting_scheme calc
_refine_ls_wR_factor_ref 0.0101
_reflns_number_gt 116
_reflns_number_total 116
_reflns_threshold_expression F^2^>3\s(F^2^)
_cod_data_source_file wm6077.cif
_cod_database_code 2206576
_amcsd_formula_title LaAlO3

loop_
_space_group_symop_operation_xyz
x,y,z
z,x,y
y,z,x
x,z,y
y,x,z
z,y,x
x,-y,-z
z,-x,-y
y,-z,-x
x,-z,-y
y,-x,-z
z,-y,-x
-x,y,-z
-z,x,-y
-y,z,-x
-x,z,-y
-y,x,-z
-z,y,-x
-x,-y,z
-z,-x,y
-y,-z,x
-x,-z,y
-y,-x,z
-z,-y,x
-x,-y,-z
-z,-x,-y
-y,-z,-x
-x,-z,-y
-y,-x,-z
-z,-y,-x
-x,y,z
-z,x,y
-y,z,x
-x,z,y
-y,x,z
-z,y,x
x,-y,z
z,-x,y
y,-z,x
x,-z,y
y,-x,z
z,-y,x
x,y,-z
z,x,-y
y,z,-x
x,z,-y
y,x,-z
z,y,-x

loop_
_atom_site_label
_atom_site_fract_x
_atom_site_fract_y
_atom_site_fract_z
_atom_site_U_iso_or_equiv
_atom_site_adp_type
_atom_site_calc_flag
_atom_site_refinement_flags
_atom_site_occupancy
_atom_site_type_symbol
La 0.0000 0.0000 0.0000 0.004299(6) Uani d SP 1.00 La
Al 0.5000 0.5000 0.5000 0.00377(2) Uani d SP 1.00 Al
O 0.0000 0.5000 0.5000 0.01400(10) Uani d S 1.00 O

loop_
_atom_site_aniso_label
_atom_site_aniso_U_11
_atom_site_aniso_U_22
_atom_site_aniso_U_33
_atom_site_aniso_U_12
_atom_site_aniso_U_13
_atom_site_aniso_U_23
La 0.00430(4) 0.0043 0.0043 0.0000 0.0000 0.0000
Al 0.00380(10) 0.0038 0.0038 0.0000 0.0000 0.0000
O 0.0027(3) 0.0197(4) 0.0197 0.0000 0.0000 0.0000

loop_
_atom_type_symbol
_atom_type_description
_atom_type_scat_dispersion_real
_atom_type_scat_dispersion_imag
_atom_type_scat_source
La La -0.287 2.452
;International Tables for Crystallography
(1992, Vol. C, Tables 4.2.6.8 and 6.1.1.1)
;
Al Al 0.064 0.051
;International Tables for Crystallography
(1992, Vol. C, Tables 4.2.6.8 and 6.1.1.1)
;
O O 0.011 0.006
;International Tables for Crystallography
(1992, Vol. C, Tables 4.2.6.8 and 6.1.1.1)
;

loop_
_geom_angle_atom_site_label_1
_geom_angle_atom_site_label_2
_geom_angle_atom_site_label_3
_geom_angle_site_symmetry_2
_geom_angle_site_symmetry_3
_geom_angle
_geom_angle_publ_flag
O La O 1_555 2_555 60.00 no
O La O 1_555 3_555 60.00 no
O La O 1_555 3_445 120.00 no
O La O 1_555 2_454 120.00 no
O La O 1_555 2_455 60.00 no
O La O 1_555 3_455 60.00 no
O La O 1_555 1_544 180.00 no
O La O 1_555 1_545 90.00 no
O La O 1_555 3_545 120.00 no
O La O 1_555 1_554 90.00 no
O La O 1_555 2_554 120.00 no
O La O 2_555 3_555 60.00 no
O La O 2_555 3_445 120.00 no
O La O 3_555 2_454 120.00 no
O Al O 1_555 2_555 90.00 no
O Al O 1_555 3_555 90.00 no
O Al O 1_555 3_556 90.00 no
O Al O 1_555 2_565 90.00 no
O Al O 1_555 1_655 180.00 no
O Al O 2_555 3_555 90.00 no
O Al O 2_555 3_556 90.00 no
O Al O 3_555 2_565 90.00 no
La O La 1_555 1_556 90.00 no
La O La 1_555 1_565 90.00 no
La O La 1_555 1_566 180.00 no
La O Al 1_555 1_555 90.00 no
La O Al 1_555 1_455 90.00 no
La O O 1_555 2_555 60.00 no
La O O 1_555 3_555 60.00 no
La O O 1_555 2_455 60.00 no
La O O 1_555 3_455 60.00 no
La O O 1_555 3_456 120.00 no
La O O 1_555 2_465 120.00 no
La O O 1_555 3_556 120.00 no
La O O 1_555 2_565 120.00 no
Al O Al 1_555 1_455 180.00 no
Al O O 1_555 2_555 45.00 no
Al O O 1_555 3_555 45.00 no
Al O O 1_555 2_455 135.00 no
Al O O 1_555 3_455 135.00 no
Al O O 1_555 3_456 135.00 no
Al O O 1_555 2_465 135.00 no
Al O O 1_555 3_556 45.00 no
Al O O 1_555 2_565 45.00 no
Al O O 1_455 2_455 45.00 no
Al O O 1_455 3_455 45.00 no
Al O O 1_455 3_456 45.00 no
Al O O 1_455 2_465 45.00 no
O O O 2_555 3_555 60.00 no
O O O 2_555 2_465 180.00 no
O O O 2_555 3_556 60.00 no
O O O 3_555 3_456 180.00 no
O O O 3_555 2_565 60.00 no
O O O 2_455 3_455 60.00 no
O O O 2_455 3_456 60.00 no
O O O 2_455 2_565 180.00 no
O O O 3_455 2_465 60.00 no
O O O 3_455 3_556 180.00 no
O O O 3_456 2_465 60.00 no
O O O 3_556 2_565 60.00 no

loop_
_geom_bond_atom_site_label_1
_geom_bond_atom_site_label_2
_geom_bond_site_symmetry_2
_geom_bond_distance
_geom_bond_publ_flag
La O . 2.68090(10) yes
La O 2_555 2.68090(10) no
La O 3_555 2.68090(10) no
La O 3_445 2.68090(10) no
La O 2_454 2.68090(10) no
La O 2_455 2.68090(10) no
La O 3_455 2.68090(10) no
La O 1_544 2.68090(10) no
La O 1_545 2.68090(10) no
La O 3_545 2.68090(10) no
La O 1_554 2.68090(10) no
La O 2_554 2.68090(10) no
Al O . 1.89570(10) yes
Al O 2_555 1.89570(10) no
Al O 3_555 1.89570(10) no
Al O 3_556 1.89570(10) no
Al O 2_565 1.89570(10) no
Al O 1_655 1.89570(10) no
O O 2_555 2.68090(10) yes
O O 3_555 2.68090(10) no
O O 2_455 2.68090(10) no
O O 3_455 2.68090(10) no
O O 3_456 2.68090(10) no
O O 2_465 2.68090(10) no
O O 3_556 2.68090(10) no
O O 2_565 2.68090(10) no

loop_
_cod_related_entry_id
_cod_related_entry_database
_cod_related_entry_code
1 AMCSD 0010454
